data_1008813
loop_
_publ_author_name
'Fanchon, E.'
'Vicat, J.'
'Hodeau, J. L.'
'Wolfers, P.'
'Duc Tran Qui'
'Strobel, P.'

_publ_section_title
;
Commensurate ordering and domains in the Ba1.2 Ti6.8 Mg1.2 O16
Hollandite.
;
_journal_coden_ASTM ASBSDK
_journal_issue 5
_journal_name_full 'Acta Crystallographica B (39,1983-)'
_journal_page_first 440
_journal_page_last 448
_journal_paper_doi 10.1107/S0108768187097520
_journal_volume 43
_journal_year 1987
_chemical_compound_source 'artificial at 1770 K for 10 h'
_chemical_formula_structural 'Ba1.2 Ti6.8 Mg1.2 O16'
_chemical_formula_sum 'Ba1.2 Mg1.2 O16 Ti6.8'
_chemical_name_mineral 'Hollandite (Ti, Mg)'
_chemical_name_systematic
;
Barium titanium magnesium oxide (1.2/6.8/1.2/16)
;
_space_group_IT_number 12
_symmetry_cell_setting monoclinic
_symmetry_Int_Tables_number 12
_symmetry_space_group_name_Hall '-I 2y'
_symmetry_space_group_name_H-M 'I 1 2/m 1'
_cell_angle_alpha 90
_cell_angle_beta 90.77(4)
_cell_angle_gamma 90
_cell_formula_units_Z 5
_cell_length_a 10.227(3)
_cell_length_b 14.907(8)
_cell_length_c 9.964(6)
_cell_volume 1518.9
_exptl_crystal_density_meas 4.2
_refine_ls_R_factor_all 0.052
_cod_database_code 1008813

loop_
_symmetry_equiv_pos_as_xyz
x,y,z
-x,y,-z
-x,-y,-z
x,-y,z
1/2+x,1/2+y,1/2+z
1/2-x,1/2+y,1/2-z
1/2-x,1/2-y,1/2-z
1/2+x,1/2-y,1/2+z

loop_
_atom_site_aniso_label
_atom_site_aniso_U_11
_atom_site_aniso_U_12
_atom_site_aniso_U_13
_atom_site_aniso_U_22
_atom_site_aniso_U_23
_atom_site_aniso_U_33
Ba1 0.0133(4) 0. 0.0006(3) 0.0180(6) 0. 0.0146(4)
Ba2 0.0183(7) 0. 0.0005(5) 0.0171(8) 0. 0.0173(7)

loop_
_atom_site_label
_atom_site_type_symbol
_atom_site_symmetry_multiplicity
_atom_site_Wyckoff_symbol
_atom_site_fract_x
_atom_site_fract_y
_atom_site_fract_z
_atom_site_occupancy
_atom_site_attached_hydrogens
_atom_site_calc_flag
Ba1 Ba2+ 4 g 0. 0.13264(8) 0. 1. 0 d
Ba2 Ba2+ 2 b 0. 0.5 0. 1. 0 d
Ti1 Ti4+ 4 i 0.6556(5) 0. 0.1630(5) 0.85 0 d
Mg1 Mg2+ 4 i 0.6556(5) 0. 0.1630(5) 0.15 0 d
Ti2 Ti4+ 8 j 0.6428(2) 0.1993(3) 0.1779(2) 0.85 0 d
Mg2 Mg2+ 8 j 0.6428(2) 0.1993(3) 0.1779(2) 0.15 0 d
Ti3 Ti4+ 8 j 0.6474(3) 0.4001(2) 0.1629(4) 0.85 0 d
Mg3 Mg2+ 8 j 0.6474(3) 0.4001(2) 0.1629(4) 0.15 0 d
Ti4 Ti4+ 4 i 0.1580(6) 0. 0.3400(5) 0.85 0 d
Mg4 Mg2+ 4 i 0.1580(6) 0. 0.3400(5) 0.15 0 d
Ti5 Ti4+ 8 j 0.1731(2) 0.1993(3) 0.3540(2) 0.85 0 d
Mg5 Mg2+ 8 j 0.1731(2) 0.1993(3) 0.3540(2) 0.15 0 d
Ti6 Ti4+ 8 j 0.1613(4) 0.3999(2) 0.3476(4) 0.85 0 d
Mg6 Mg2+ 8 j 0.1613(4) 0.3999(2) 0.3476(4) 0.15 0 d
O1 O2- 4 i 0.845(2) 0. 0.195(2) 1. 0 d
O2 O2- 8 j 0.842(1) 0.201(1) 0.1974(9) 1. 0 d
O3 O2- 8 j 0.842(2) 0.4017(8) 0.200(2) 1. 0 d
O4 O2- 4 i 0.851(1) 0. 0.461(1) 1. 0 d
O5 O2- 8 j 0.8449(6) 0.200(1) 0.4576(7) 1. 0 d
O6 O2- 8 j 0.8363(8) 0.3989(8) 0.460(1) 1. 0 d
O7 O2- 4 i 0.203(2) 0. 0.149(3) 1. 0 d
O8 O2- 8 j 0.2048(9) 0.198(1) 0.151(1) 1. 0 d
O9 O2- 8 j 0.206(2) 0.4004(8) 0.150(2) 1. 0 d
O10 O2- 4 i 0.462(1) 0. 0.169(1) 1. 0 d
O11 O2- 8 j 0.4573(7) 0.201(1) 0.1716(6) 1. 0 d
O12 O2- 8 j 0.459(1) 0.3994(8) 0.1838(8) 1. 0 d

loop_
_atom_type_symbol
_atom_type_oxidation_number
Ba2+ 2.000
Ti4+ 4.000
Mg2+ 2.000
O2- -2.000
